data_4001304
loop_
_publ_author_name
'Bernuy-Lopez, Carlos'
'Allix, Mathieu'
'Bridges, Craig A.'
'Claridge, John B.'
'Rosseinsky, Matthew J.'

_publ_section_title
;
 Sr2MgMoO6-\d:&#x00A0; Structure, Phase Stability, and Cation Site Order
 Control of Reduction
;
_journal_issue 5
_journal_name_full 'Chemistry of Materials'
_journal_page_first 1035
_journal_paper_doi 10.1021/cm0624116
_journal_volume 19
_journal_year 2007
_chemical_formula_sum 'Mg Mo O6 Sr2'
_chemical_formula_weight 391.51
_chemical_name_systematic ' ?'
_space_group_IT_number 2
_symmetry_cell_setting triclinic
_symmetry_space_group_name_Hall '-P 1 (-1/2*x+1/2*y+1/2*z,1/2*x-1/2*y+1/2*z,1/2*x+1/2*y-1/2*z)'
_symmetry_space_group_name_H-M 'I -1'
_audit_creation_date 2006-10-06T08:40
_audit_creation_method 'from EXP file using GSAS2CIF'
_audit_update_record ' 2006-10-06T08:40  Initial CIF as created by GSAS2CIF'
_cell_angle_alpha 89.978(6)
_cell_angle_beta 90.010(4)
_cell_angle_gamma 90.0150(34)
_cell_formula_units_Z 2
_cell_length_a 5.56906(4)
_cell_length_b 5.57039(4)
_cell_length_c 7.92407(5)
_cell_volume 245.819(3)
_computing_structure_refinement GSAS
_diffrn_radiation_probe neutron
_exptl_absorpt_correction_T_max 0.93759
_exptl_absorpt_correction_T_min 0.65278
_exptl_absorpt_process_details
;   GSAS Absorption/surface roughness correction: function number 0
 Debye-Scherrer absorption correction
Term (= MU.r/wave) =     0.51350E-01
Correction is refined.
;
_pd_block_id 2006-10-06T08:40|FINAL|jbc|polaris
_pd_calc_method 'Rietveld Refinement'
_pd_instr_location ' ?'
_pd_meas_2theta_fixed 145.00
_pd_meas_number_of_points 5566
_pd_phase_name 'from C:/Carlos/Sr2MgMoO6/POLARIS/PF4_FINAL_ANISO_CONTINUE.EXP'
_pd_proc_info_datetime 2006-10-06T08:40:22
_pd_proc_info_excluded_regions ' ?'
_pd_proc_ls_background_function
;   GSAS Background function number 1 with 20 terms.
 Shifted Chebyshev function of 1st kind
      1:    3.05839     2:  -0.973214     3:   0.517687     4:  -0.301727    
      5:   0.140488     6:  -5.971650E-03 7:  -1.535030E-02 8:   7.249530E-03
      9:  -2.098220E-0210:   2.773570E-0211:   2.838950E-0212:   1.928660E-02
     13:  -3.674080E-0214:  -1.170210E-0215:  -3.405440E-0316:   1.917560E-03
     17:   4.836340E-0318:   3.630810E-0219:  -5.772180E-0320:   3.029880E-02
;
_pd_proc_ls_peak_cutoff 0.00100
_pd_proc_ls_profile_function
;
 TOF Profile function number 3 with  21 terms
 Profile coefficients for exponential pseudovoigt
  convolution Von Dreele, 1990 (unpublished)
 Peak tails are ignored  where the intensity is below 0.0010 times the peak
   Aniso. broadening axis   0.0   0.0   1.0
;
_pd_proc_ls_prof_R_factor 0.0340
_pd_proc_ls_prof_wR_expected 0.0103
_pd_proc_ls_prof_wR_factor 0.0216
_pd_proc_number_of_points 5566
_pd_spec_mounting ' ?'
_refine_ls_goodness_of_fit_all 2.11
_refine_ls_matrix_type full
_refine_ls_number_parameters 49
_refine_ls_number_restraints 0
_refine_ls_R_Fsqd_factor 0.04862
_refine_ls_shift/su_max 0.08
_refine_ls_shift/su_mean 0.01
_reflns_d_resolution_high 0.400
_reflns_d_resolution_low 2.794
_reflns_limit_h_max 14
_reflns_limit_h_min 0
_reflns_limit_k_max 14
_reflns_limit_k_min -14
_reflns_limit_l_max 20
_reflns_limit_l_min -20
_reflns_number_total 3975
_cod_data_source_file cm0624116si20061009_082004.cif
_cod_data_source_block FINAL_publ
_cod_depositor_comments
;
The following automatic conversions were performed:

'_geom_bond_publ_flag' value 'N' changed to 'n' according to
/home/saulius/struct/CIF-dictionaries/cif_core.dic dictionary named
'cif_core.dic' version 2.4.1 from 2010-06-29 (72
times).

'_geom_angle_publ_flag' value 'N' changed to 'n' according
to /home/saulius/struct/CIF-dictionaries/cif_core.dic dictionary
named 'cif_core.dic' version 2.4.1 from 2010-06-29 (458 times).

Automatic conversion script
Id: cif_fix_values 1715 2011-07-08 13:25:40Z adriana 
;
_cod_original_cell_volume 245.8190(30)
_cod_original_formula_sum 'Mg Mo O6.00 Sr2'
_cod_database_code 4001304
_gsas_exptl_extinct_corr_t_min 1.00000
_gsas_exptl_extinct_corr_t_max 1.00000

loop_
_symmetry_equiv_pos_site_id
_symmetry_equiv_pos_as_xyz
1 +x,+y,+z
-1 -x,-y,-z
101 +x+1/2,+y+1/2,+z+1/2
-101 -x+1/2,-y+1/2,-z+1/2

loop_
_atom_site_type_symbol
_atom_site_label
_atom_site_fract_x
_atom_site_fract_y
_atom_site_fract_z
_atom_site_occupancy
_atom_site_thermal_displace_type
_atom_site_U_iso_or_equiv
_atom_site_symmetry_multiplicity
Sr Sr1 0.5014(6) 0.00144(32) 0.2501(5) 1.0 Uiso 0.009573(35 4
Mo Mo1 0.0 0.0 0.0 1.0 Uiso 0.005064(31 2
Mg Mg2 0.5 0.5 0.0 1.0 Uiso 0.005064(31 2
O O1 -0.00617 -0.01549(18) 0.24697(32) 1.0 Uiso 0.01167(7) 4
O O2 0.26630(19) 0.22648(16) -0.00768(20) 1.0 Uiso 0.01272(8) 4
O O2b -0.21452(12) 0.27506(16) -0.00820(20) 1.0009(19) Uiso 0.00936(6) 4

loop_
_atom_type_symbol
_atom_type_number_in_cell
_atom_type_scat_length_neutron
_atom_type_scat_source
Sr 4.0 0.7020 International_Tables_Vol_C
Mo 2.0 0.6715 International_Tables_Vol_C
Mg 2.0 0.5375 International_Tables_Vol_C
O 12.003 0.5805 International_Tables_Vol_C

loop_
_geom_angle_atom_site_label_1
_geom_angle_atom_site_label_2
_geom_angle_atom_site_label_3
_geom_angle
_geom_angle_site_symmetry_1
_geom_angle_site_symmetry_3
_geom_angle_publ_flag
Sr1 Sr1 Sr1 179.3457(17) -1_655 -1_656 n
Sr1 Sr1 Sr1 89.63(14) -1_655 -101_434 n
Sr1 Sr1 Sr1 89.99(13) -1_655 -101_444 n
Sr1 Sr1 Sr1 89.94(14) -1_655 -101_534 n
Sr1 Sr1 Sr1 90.30(14) -1_655 -101_544 n
Sr1 Sr1 Mo1 54.41(8) -1_655 1_555 n
Sr1 Sr1 Mo1 54.70(8) -1_655 1_655 n
Sr1 Sr1 Mo1 125.08(9) -1_655 101_545 n
Sr1 Sr1 Mo1 125.73(9) -1_655 101_555 n
Sr1 Sr1 Mg2 54.39(6) -1_655 1_545 n
Sr1 Sr1 Mg2 54.73(6) -1_655 1_555 n
Sr1 Sr1 Mg2 125.11(13) -1_655 101_445 n
Sr1 Sr1 Mg2 125.71(13) -1_655 101_545 n
Sr1 Sr1 O1 89.26(13) -1_655 1_555 n
Sr1 Sr1 O1 89.69(13) -1_655 1_655 n
Sr1 Sr1 O1 90.23(11) -1_655 -101_545 n
Sr1 Sr1 O1 90.71(11) -1_655 -101_555 n
Sr1 Sr1 O2 41.59(7) -1_655 1_555 n
Sr1 Sr1 O2 43.33(7) -1_655 -1_655 n
Sr1 Sr1 O2 132.04(13) -1_655 101_545 n
Sr1 Sr1 O2 133.84(12) -1_655 -101_555 n
Sr1 Sr1 Sr1 89.71(14) -1_656 -101_434 n
Sr1 Sr1 Sr1 90.01(14) -1_656 -101_444 n
Sr1 Sr1 Sr1 90.05(13) -1_656 -101_534 n
Sr1 Sr1 Sr1 90.35(14) -1_656 -101_544 n
Sr1 Sr1 Mo1 125.13(13) -1_656 1_555 n
Sr1 Sr1 Mo1 125.76(13) -1_656 1_655 n
Sr1 Sr1 Mo1 54.45(6) -1_656 101_545 n
Sr1 Sr1 Mo1 54.73(6) -1_656 101_555 n
Sr1 Sr1 Mg2 125.14(9) -1_656 1_545 n
Sr1 Sr1 Mg2 125.73(9) -1_656 1_555 n
Sr1 Sr1 Mg2 54.43(8) -1_656 101_445 n
Sr1 Sr1 Mg2 54.75(8) -1_656 101_545 n
Sr1 Sr1 O1 90.26(13) -1_656 1_555 n
Sr1 Sr1 O1 90.76(13) -1_656 1_655 n
Sr1 Sr1 O1 89.31(11) -1_656 -101_545 n
Sr1 Sr1 O1 89.75(11) -1_656 -101_555 n
Sr1 Sr1 O2 138.40(13) -1_656 1_555 n
Sr1 Sr1 O2 136.68(13) -1_656 -1_655 n
Sr1 Sr1 O2 47.95(7) -1_656 101_545 n
Sr1 Sr1 O2 46.17(7) -1_656 -101_555 n
Sr1 Sr1 Sr1 89.69(13) -101_434 -101_444 n
Sr1 Sr1 Sr1 89.66(7) -101_434 -101_534 n
Sr1 Sr1 Sr1 179.93150(30) -101_434 -101_544 n
Sr1 Sr1 Mo1 54.65(8) -101_545 1_555 n
Sr1 Sr1 Mo1 124.97(12) -101_545 1_655 n
Sr1 Sr1 Mo1 54.67(6) -101_545 101_545 n
Sr1 Sr1 Mo1 125.06(14) -101_545 101_555 n
Sr1 Sr1 Mg2 54.65(6) -101_545 1_545 n
Sr1 Sr1 Mg2 125.00(14) -101_545 1_555 n
Sr1 Sr1 Mg2 54.70(8) -101_545 101_445 n
Sr1 Sr1 Mg2 125.06(12) -101_545 101_545 n
Sr1 Sr1 O1 43.11(7) -101_545 1_555 n
Sr1 Sr1 O1 133.01(10) -101_545 1_655 n
Sr1 Sr1 O1 45.56(4) -101_545 -101_545 n
Sr1 Sr1 O1 135.53(13) -101_545 -101_555 n
Sr1 Sr1 O2 89.14(12) -101_545 1_555 n
Sr1 Sr1 O2 90.33(10) -101_545 -1_655 n
Sr1 Sr1 O2 89.22(9) -101_545 101_545 n
Sr1 Sr1 O2 90.37(12) -101_545 -101_555 n
Sr1 Sr1 Sr1 179.3382(17) -101_444 -101_534 n
Sr1 Sr1 Sr1 90.32(7) -101_444 -101_544 n
Sr1 Sr1 Mo1 54.66(8) -101_555 1_555 n
Sr1 Sr1 Mo1 125.47(12) -101_555 1_655 n
Sr1 Sr1 Mo1 124.91(14) -101_555 101_545 n
Sr1 Sr1 Mo1 54.97(7) -101_555 101_555 n
Sr1 Sr1 Mg2 124.86(14) -101_555 1_545 n
Sr1 Sr1 Mg2 54.95(6) -101_555 1_555 n
Sr1 Sr1 Mg2 54.67(8) -101_555 101_445 n
Sr1 Sr1 Mg2 125.51(13) -101_555 101_545 n
Sr1 Sr1 O1 46.58(7) -101_555 1_555 n
Sr1 Sr1 O1 137.30(10) -101_555 1_655 n
Sr1 Sr1 O1 135.24(14) -101_555 -101_545 n
Sr1 Sr1 O1 45.84(4) -101_555 -101_555 n
Sr1 Sr1 O2 48.40(8) -101_555 1_555 n
Sr1 Sr1 O2 133.31(18) -101_555 -1_655 n
Sr1 Sr1 O2 137.94(18) -101_555 101_545 n
Sr1 Sr1 O2 43.85(7) -101_555 -101_555 n
Sr1 Sr1 Sr1 90.34(13) -101_534 -101_544 n
Sr1 Sr1 Mo1 124.83(12) -101_645 1_555 n
Sr1 Sr1 Mo1 54.94(8) -101_645 1_655 n
Sr1 Sr1 Mo1 54.67(6) -101_645 101_545 n
Sr1 Sr1 Mo1 125.54(14) -101_645 101_555 n
Sr1 Sr1 Mg2 54.62(6) -101_645 1_545 n
Sr1 Sr1 Mg2 125.46(14) -101_645 1_555 n
Sr1 Sr1 Mg2 124.92(12) -101_645 101_445 n
Sr1 Sr1 Mg2 55.00(8) -101_645 101_545 n
Sr1 Sr1 O1 132.76(10) -101_645 1_555 n
Sr1 Sr1 O1 43.36(7) -101_645 1_655 n
Sr1 Sr1 O1 44.10(4) -101_645 -101_545 n
Sr1 Sr1 O1 134.81(13) -101_645 -101_555 n
Sr1 Sr1 O2 131.52(18) -101_645 1_555 n
Sr1 Sr1 O2 46.63(8) -101_645 -1_655 n
Sr1 Sr1 O2 42.11(7) -101_645 101_545 n
Sr1 Sr1 O2 136.22(17) -101_645 -101_555 n
Sr1 Sr1 Mo1 125.31(12) -101_655 1_555 n
Sr1 Sr1 Mo1 54.98(8) -101_655 1_655 n
Sr1 Sr1 Mo1 125.37(14) -101_655 101_545 n
Sr1 Sr1 Mo1 54.99(7) -101_655 101_555 n
Sr1 Sr1 Mg2 125.31(15) -101_655 1_545 n
Sr1 Sr1 Mg2 54.95(6) -101_655 1_555 n
Sr1 Sr1 Mg2 125.35(13) -101_655 101_445 n
Sr1 Sr1 Mg2 54.99(8) -101_655 101_545 n
Sr1 Sr1 O1 136.89(10) -101_655 1_555 n
Sr1 Sr1 O1 46.98(7) -101_655 1_655 n
Sr1 Sr1 O1 134.44(14) -101_655 -101_545 n
Sr1 Sr1 O1 44.48(4) -101_655 -101_555 n
Sr1 Sr1 O2 90.81(10) -101_655 1_555 n
Sr1 Sr1 O2 89.62(13) -101_655 -1_655 n
Sr1 Sr1 O2 90.82(12) -101_655 101_545 n
Sr1 Sr1 O2 89.68(10) -101_655 -101_555 n
Mo1 Sr1 Mo1 109.11(11) 1_555 1_655 n
Mo1 Sr1 Mo1 109.32(7) 1_555 101_545 n
Mo1 Sr1 Mo1 109.63(7) 1_555 101_555 n
Mo1 Sr1 Mg2 70.20(6) 1_555 1_545 n
Mo1 Sr1 Mg2 70.35(6) 1_555 1_555 n
Mo1 Sr1 Mg2 70.70(6) 1_555 101_445 n
Mo1 Sr1 Mg2 179.7032(4) 1_555 101_545 n
Mo1 Sr1 O1 34.90(6) 1_555 1_555 n
Mo1 Sr1 O1 144.05(15) 1_555 1_655 n
Mo1 Sr1 O1 90.60(9) 1_555 -101_545 n
Mo1 Sr1 O1 90.83(8) 1_555 -101_555 n
Mo1 Sr1 O2 34.63(5) 1_555 1_555 n
Mo1 Sr1 O2 88.70(10) 1_555 -1_655 n
Mo1 Sr1 O2 143.75(8) 1_555 101_545 n
Mo1 Sr1 O2 89.39(8) 1_555 -101_555 n
Mo1 Sr1 Mo1 109.62(7) 1_655 101_545 n
Mo1 Sr1 Mo1 109.97(7) 1_655 101_555 n
Mo1 Sr1 Mg2 70.33(7) 1_655 1_545 n
Mo1 Sr1 Mg2 70.52(6) 1_655 1_555 n
Mo1 Sr1 Mg2 179.6725(5) 1_655 101_445 n
Mo1 Sr1 Mg2 71.01(6) 1_655 101_545 n
Mo1 Sr1 O1 143.92(14) 1_655 1_555 n
Mo1 Sr1 O1 35.03(7) 1_655 1_655 n
Mo1 Sr1 O1 89.67(9) 1_655 -101_545 n
Mo1 Sr1 O1 90.00(8) 1_655 -101_555 n
Mo1 Sr1 O2 87.52(10) 1_655 1_555 n
Mo1 Sr1 O2 34.67(5) 1_655 -1_655 n
Mo1 Sr1 O2 88.21(8) 1_655 101_545 n
Mo1 Sr1 O2 144.63(8) 1_655 -101_555 n
Mo1 Sr1 Mo1 109.18(11) 101_545 101_555 n
Mo1 Sr1 Mg2 70.690(34) 101_545 1_545 n
Mo1 Sr1 Mg2 179.6743(6) 101_545 1_555 n
Mo1 Sr1 Mg2 70.24(6) 101_545 101_445 n
Mo1 Sr1 Mg2 70.38(6) 101_545 101_545 n
Mo1 Sr1 O1 88.61(8) 101_545 1_555 n
Mo1 Sr1 O1 88.82(8) 101_545 1_655 n
Mo1 Sr1 O1 34.86(6) 101_545 -101_545 n
Mo1 Sr1 O1 144.20(14) 101_545 -101_555 n
Mo1 Sr1 O2 143.69(10) 101_545 1_555 n
Mo1 Sr1 O2 91.69(6) 101_545 -1_655 n
Mo1 Sr1 O2 34.67(4) 101_545 101_545 n
Mo1 Sr1 O2 91.04(10) 101_545 -101_555 n
Mo1 Sr1 Mg2 179.7052(6) 101_555 1_545 n
Mo1 Sr1 Mg2 71.002(34) 101_555 1_555 n
Mo1 Sr1 Mg2 70.36(7) 101_555 101_445 n
Mo1 Sr1 Mg2 70.54(6) 101_555 101_545 n
Mo1 Sr1 O1 91.70(9) 101_555 1_555 n
Mo1 Sr1 O1 92.06(9) 101_555 1_655 n
Mo1 Sr1 O1 144.04(15) 101_555 -101_545 n
Mo1 Sr1 O1 35.03(6) 101_555 -101_555 n
Mo1 Sr1 O2 93.40(6) 101_555 1_555 n
Mo1 Sr1 O2 144.58(11) 101_555 -1_655 n
Mo1 Sr1 O2 92.74(10) 101_555 101_545 n
Mo1 Sr1 O2 34.71(4) 101_555 -101_555 n
Mg2 Sr1 Mg2 109.12(11) 1_545 1_555 n
Mg2 Sr1 Mg2 109.35(7) 1_545 101_445 n
Mg2 Sr1 Mg2 109.62(7) 1_545 101_545 n
Mg2 Sr1 O1 88.03(8) 1_545 1_555 n
Mg2 Sr1 O1 88.20(8) 1_545 1_655 n
Mg2 Sr1 O1 35.84(6) 1_545 -101_545 n
Mg2 Sr1 O1 145.10(14) 1_545 -101_555 n
Mg2 Sr1 O2 86.58(10) 1_545 1_555 n
Mg2 Sr1 O2 35.71(4) 1_545 -1_655 n
Mg2 Sr1 O2 87.29(6) 1_545 101_545 n
Mg2 Sr1 O2 145.00(10) 1_545 -101_555 n
Mg2 Sr1 Mg2 109.62(7) 1_555 101_445 n
Mg2 Sr1 Mg2 109.94(7) 1_555 101_545 n
Mg2 Sr1 O1 91.12(8) 1_555 1_555 n
Mg2 Sr1 O1 91.44(9) 1_555 1_655 n
Mg2 Sr1 O1 144.96(15) 1_555 -101_545 n
Mg2 Sr1 O1 35.99(6) 1_555 -101_555 n
Mg2 Sr1 O2 35.98(4) 1_555 1_555 n
Mg2 Sr1 O2 88.28(10) 1_555 -1_655 n
Mg2 Sr1 O2 145.65(10) 1_555 101_545 n
Mg2 Sr1 O2 88.99(6) 1_555 -101_555 n
Mg2 Sr1 Mg2 109.17(11) 101_445 101_545 n
Mg2 Sr1 O1 35.88(7) 101_445 1_555 n
Mg2 Sr1 O1 145.14(15) 101_445 1_655 n
Mg2 Sr1 O1 90.07(9) 101_445 -101_545 n
Mg2 Sr1 O1 90.27(8) 101_445 -101_555 n
Mg2 Sr1 O2 92.43(9) 101_445 1_555 n
Mg2 Sr1 O2 145.00(9) 101_445 -1_655 n
Mg2 Sr1 O2 91.81(10) 101_445 101_545 n
Mg2 Sr1 O2 35.69(4) 101_445 -101_555 n
Mg2 Sr1 O1 144.96(15) 101_545 1_555 n
Mg2 Sr1 O1 36.06(7) 101_545 1_655 n
Mg2 Sr1 O1 89.13(8) 101_545 -101_545 n
Mg2 Sr1 O1 89.44(8) 101_545 -101_555 n
Mg2 Sr1 O2 145.66(9) 101_545 1_555 n
Mg2 Sr1 O2 91.28(9) 101_545 -1_655 n
Mg2 Sr1 O2 35.95(4) 101_545 101_545 n
Mg2 Sr1 O2 90.64(10) 101_545 -101_555 n
O1 Sr1 O1 175.98(9) 1_555 1_655 n
O1 Sr1 O1 88.67(8) 1_555 -101_545 n
O1 Sr1 O1 92.43(8) 1_555 -101_555 n
O1 Sr1 O2 61.93(8) 1_555 1_555 n
O1 Sr1 O2 117.84(13) 1_555 -1_655 n
O1 Sr1 O2 120.19(12) 1_555 101_545 n
O1 Sr1 O2 61.15(8) 1_555 -101_555 n
O1 Sr1 O1 87.46(8) 1_655 -101_545 n
O1 Sr1 O1 91.46(8) 1_655 -101_555 n
O1 Sr1 O2 119.21(14) 1_655 1_555 n
O1 Sr1 O2 59.15(9) 1_655 -1_655 n
O1 Sr1 O2 58.20(8) 1_655 101_545 n
O1 Sr1 O2 121.99(13) 1_655 -101_555 n
O1 Sr1 O1 178.56(16) -101_545 -101_555 n
O1 Sr1 O2 118.02(13) -101_545 1_555 n
O1 Sr1 O2 61.34(7) -101_545 -1_655 n
O1 Sr1 O2 56.95(7) -101_545 101_545 n
O1 Sr1 O2 120.90(13) -101_545 -101_555 n
O1 Sr1 O2 63.36(7) -101_555 1_555 n
O1 Sr1 O2 118.83(13) -101_555 -1_655 n
O1 Sr1 O2 121.64(13) -101_555 101_545 n
O1 Sr1 O2 58.98(7) -101_555 -101_555 n
O2 Sr1 O2 84.92(12) 1_555 -1_655 n
O2 Sr1 O2 173.44(14) 1_555 101_545 n
O2 Sr1 O2 92.25(9) 1_555 -101_555 n
O2 Sr1 O2 88.74(9) -1_655 101_545 n
O2 Sr1 O2 177.07(14) -1_655 -101_555 n
O2 Sr1 O2 94.11(12) 101_545 -101_555 n
Sr1 Mo1 Sr1 109.11(11) 1_455 1_555 n
Sr1 Mo1 Sr1 70.89(11) 1_455 -1_555 n
Sr1 Mo1 Sr1 180.0 1_455 -1_655 n
Sr1 Mo1 Sr1 109.97(7) 1_455 101_444 n
Sr1 Mo1 Sr1 109.62(7) 1_455 101_454 n
Sr1 Mo1 Sr1 70.38(7) 1_455 -101_434 n
Sr1 Mo1 Sr1 70.03(7) 1_455 -101_444 n
Sr1 Mo1 O1 53.51(6) 1_455 1_555 n
Sr1 Mo1 O1 126.49(6) 1_455 -1_555 n
Sr1 Mo1 O2 129.50(6) 1_455 1_555 n
Sr1 Mo1 O2 50.50(6) 1_455 -1_555 n
Sr1 Mo1 O2b 61.12(5) 1_455 1_555 n
Sr1 Mo1 O2b 118.88(5) 1_455 -1_555 n
Sr1 Mo1 Sr1 179.9657 1_555 -1_555 n
Sr1 Mo1 Sr1 70.89(11) 1_555 -1_655 n
Sr1 Mo1 Sr1 109.63(7) 1_555 101_444 n
Sr1 Mo1 Sr1 109.32(7) 1_555 101_454 n
Sr1 Mo1 Sr1 70.68(7) 1_555 -101_434 n
Sr1 Mo1 Sr1 70.37(7) 1_555 -101_444 n
Sr1 Mo1 O1 55.69(6) 1_555 1_555 n
Sr1 Mo1 O1 124.31(6) 1_555 -1_555 n
Sr1 Mo1 O2 52.82(6) 1_555 1_555 n
Sr1 Mo1 O2 127.18(6) 1_555 -1_555 n
Sr1 Mo1 O2b 121.23(5) 1_555 1_555 n
Sr1 Mo1 O2b 58.77(5) 1_555 -1_555 n
Sr1 Mo1 Sr1 109.11(11) -1_555 -1_655 n
Sr1 Mo1 Sr1 70.37(7) -1_555 101_444 n
Sr1 Mo1 Sr1 70.68(7) -1_555 101_454 n
Sr1 Mo1 Sr1 109.32(7) -1_555 -101_434 n
Sr1 Mo1 Sr1 109.63(7) -1_555 -101_444 n
Sr1 Mo1 O1 124.31(6) -1_555 1_555 n
Sr1 Mo1 O1 55.69(6) -1_555 -1_555 n
Sr1 Mo1 O2 127.18(6) -1_555 1_555 n
Sr1 Mo1 O2 52.82(6) -1_555 -1_555 n
Sr1 Mo1 O2b 58.77(5) -1_555 1_555 n
Sr1 Mo1 O2b 121.23(5) -1_555 -1_555 n
Sr1 Mo1 Sr1 70.03(7) -1_655 101_444 n
Sr1 Mo1 Sr1 70.38(7) -1_655 101_454 n
Sr1 Mo1 Sr1 109.62(7) -1_655 -101_434 n
Sr1 Mo1 Sr1 109.97(7) -1_655 -101_444 n
Sr1 Mo1 O1 126.49(6) -1_655 1_555 n
Sr1 Mo1 O1 53.51(6) -1_655 -1_555 n
Sr1 Mo1 O2 50.50(6) -1_655 1_555 n
Sr1 Mo1 O2 129.50(6) -1_655 -1_555 n
Sr1 Mo1 O2b 118.88(5) -1_655 1_555 n
Sr1 Mo1 O2b 61.12(5) -1_655 -1_555 n
Sr1 Mo1 Sr1 109.18(11) 101_444 101_454 n
Sr1 Mo1 Sr1 70.82(11) 101_444 -101_434 n
Sr1 Mo1 Sr1 179.972 101_444 -101_444 n
Sr1 Mo1 O1 122.97(6) 101_444 1_555 n
Sr1 Mo1 O1 57.03(6) 101_444 -1_555 n
Sr1 Mo1 O2 120.48(7) 101_444 1_555 n
Sr1 Mo1 O2 59.52(7) 101_444 -1_555 n
Sr1 Mo1 O2b 128.61(7) 101_444 1_555 n
Sr1 Mo1 O2b 51.39(7) 101_444 -1_555 n
Sr1 Mo1 Sr1 179.9657 101_454 -101_434 n
Sr1 Mo1 Sr1 70.82(11) 101_454 -101_444 n
Sr1 Mo1 O1 127.83(6) 101_454 1_555 n
Sr1 Mo1 O1 52.17(6) 101_454 -1_555 n
Sr1 Mo1 O2 56.76(6) 101_454 1_555 n
Sr1 Mo1 O2 123.24(6) 101_454 -1_555 n
Sr1 Mo1 O2b 48.64(7) 101_454 1_555 n
Sr1 Mo1 O2b 131.36(7) 101_454 -1_555 n
Sr1 Mo1 Sr1 109.18(11) -101_434 -101_444 n
Sr1 Mo1 O1 52.17(6) -101_545 1_555 n
Sr1 Mo1 O1 127.83(6) -101_545 -1_555 n
Sr1 Mo1 O2 123.24(6) -101_545 1_555 n
Sr1 Mo1 O2 56.76(6) -101_545 -1_555 n
Sr1 Mo1 O2b 131.36(7) -101_545 1_555 n
Sr1 Mo1 O2b 48.64(7) -101_545 -1_555 n
Sr1 Mo1 O1 57.03(6) -101_555 1_555 n
Sr1 Mo1 O1 122.97(6) -101_555 -1_555 n
Sr1 Mo1 O2 59.52(7) -101_555 1_555 n
Sr1 Mo1 O2 120.48(7) -101_555 -1_555 n
Sr1 Mo1 O2b 51.39(7) -101_555 1_555 n
Sr1 Mo1 O2b 128.61(7) -101_555 -1_555 n
O1 Mo1 O1 180.0 1_555 -1_555 n
O1 Mo1 O2 94.18(5) 1_555 1_555 n
O1 Mo1 O2 85.82(5) 1_555 -1_555 n
O1 Mo1 O2b 93.26(5) 1_555 1_555 n
O1 Mo1 O2b 86.74(5) 1_555 -1_555 n
O1 Mo1 O2 85.82(5) -1_555 1_555 n
O1 Mo1 O2 94.18(5) -1_555 -1_555 n
O1 Mo1 O2b 86.74(5) -1_555 1_555 n
O1 Mo1 O2b 93.26(5) -1_555 -1_555 n
O2 Mo1 O2 180.0 1_555 -1_555 n
O2 Mo1 O2b 87.50(4) 1_555 1_555 n
O2 Mo1 O2b 92.50(4) 1_555 -1_555 n
O2 Mo1 O2b 92.50(4) -1_555 1_555 n
O2 Mo1 O2b 87.50(4) -1_555 -1_555 n
O2b Mo1 O2b 180.0 1_555 -1_555 n
Sr1 Mg2 Sr1 109.12(11) 1_555 1_565 n
Sr1 Mg2 Sr1 70.88(11) 1_555 -1_655 n
Sr1 Mg2 Sr1 180.0 1_555 -1_665 n
Sr1 Mg2 Sr1 109.94(7) 1_555 101_454 n
Sr1 Mg2 Sr1 109.62(7) 1_555 101_554 n
Sr1 Mg2 Sr1 70.38(7) 1_555 -101_444 n
Sr1 Mg2 Sr1 70.06(7) 1_555 -101_544 n
Sr1 Mg2 O1 123.04(6) 1_555 101_554 n
Sr1 Mg2 O1 56.96(6) 1_555 -101_555 n
Sr1 Mg2 O2 53.17(7) 1_555 1_555 n
Sr1 Mg2 O2 126.83(7) 1_555 -1_665 n
Sr1 Mg2 O2b 60.87(6) 1_555 1_655 n
Sr1 Mg2 O2b 119.13(6) 1_555 -1_565 n
Sr1 Mg2 Sr1 179.9657 1_565 -1_655 n
Sr1 Mg2 Sr1 70.88(11) 1_565 -1_665 n
Sr1 Mg2 Sr1 109.62(7) 1_565 101_454 n
Sr1 Mg2 Sr1 109.35(7) 1_565 101_554 n
Sr1 Mg2 Sr1 70.65(7) 1_565 -101_444 n
Sr1 Mg2 Sr1 70.38(7) 1_565 -101_544 n
Sr1 Mg2 O1 127.84(6) 1_565 101_554 n
Sr1 Mg2 O1 52.16(6) 1_565 -101_555 n
Sr1 Mg2 O2 129.70(7) 1_565 1_555 n
Sr1 Mg2 O2 50.30(7) 1_565 -1_665 n
Sr1 Mg2 O2b 121.43(6) 1_565 1_655 n
Sr1 Mg2 O2b 58.57(6) 1_565 -1_565 n
Sr1 Mg2 Sr1 109.12(11) -1_655 -1_665 n
Sr1 Mg2 Sr1 70.38(7) -1_655 101_454 n
Sr1 Mg2 Sr1 70.65(7) -1_655 101_554 n
Sr1 Mg2 Sr1 109.35(7) -1_655 -101_444 n
Sr1 Mg2 Sr1 109.62(7) -1_655 -101_544 n
Sr1 Mg2 O1 52.16(6) -1_655 101_554 n
Sr1 Mg2 O1 127.84(6) -1_655 -101_555 n
Sr1 Mg2 O2 50.30(7) -1_655 1_555 n
Sr1 Mg2 O2 129.70(7) -1_655 -1_665 n
Sr1 Mg2 O2b 58.57(6) -1_655 1_655 n
Sr1 Mg2 O2b 121.43(6) -1_655 -1_565 n
Sr1 Mg2 Sr1 70.06(7) -1_665 101_454 n
Sr1 Mg2 Sr1 70.38(7) -1_665 101_554 n
Sr1 Mg2 Sr1 109.62(7) -1_665 -101_444 n
Sr1 Mg2 Sr1 109.94(7) -1_665 -101_544 n
Sr1 Mg2 O1 56.96(6) -1_665 101_554 n
Sr1 Mg2 O1 123.04(6) -1_665 -101_555 n
Sr1 Mg2 O2 126.83(7) -1_665 1_555 n
Sr1 Mg2 O2 53.17(7) -1_665 -1_665 n
Sr1 Mg2 O2b 119.13(6) -1_665 1_655 n
Sr1 Mg2 O2b 60.87(6) -1_665 -1_565 n
Sr1 Mg2 Sr1 109.17(11) 101_454 101_554 n
Sr1 Mg2 Sr1 70.83(11) 101_454 -101_444 n
Sr1 Mg2 Sr1 180.0 101_454 -101_544 n
Sr1 Mg2 O1 53.58(6) 101_454 101_554 n
Sr1 Mg2 O1 126.42(6) 101_454 -101_555 n
Sr1 Mg2 O2 57.01(5) 101_454 1_555 n
Sr1 Mg2 O2 122.99(5) 101_454 -1_665 n
Sr1 Mg2 O2b 128.45(6) 101_454 1_655 n
Sr1 Mg2 O2b 51.55(6) 101_454 -1_565 n
Sr1 Mg2 Sr1 179.972 101_554 -101_444 n
Sr1 Mg2 Sr1 70.83(11) 101_554 -101_544 n
Sr1 Mg2 O1 55.68(6) 101_554 101_554 n
Sr1 Mg2 O1 124.32(6) 101_554 -101_555 n
Sr1 Mg2 O2 120.90(5) 101_554 1_555 n
Sr1 Mg2 O2 59.10(5) 101_554 -1_665 n
Sr1 Mg2 O2b 48.88(6) 101_554 1_655 n
Sr1 Mg2 O2b 131.12(6) 101_554 -1_565 n
Sr1 Mg2 Sr1 109.17(11) -101_444 -101_544 n
Sr1 Mg2 O1 124.32(6) -101_555 101_554 n
Sr1 Mg2 O1 55.68(6) -101_555 -101_555 n
Sr1 Mg2 O2 59.10(5) -101_555 1_555 n
Sr1 Mg2 O2 120.90(5) -101_555 -1_665 n
Sr1 Mg2 O2b 131.12(6) -101_555 1_655 n
Sr1 Mg2 O2b 48.88(6) -101_555 -1_565 n
Sr1 Mg2 O1 126.42(6) -101_655 101_554 n
Sr1 Mg2 O1 53.58(6) -101_655 -101_555 n
Sr1 Mg2 O2 122.99(5) -101_655 1_555 n
Sr1 Mg2 O2 57.01(5) -101_655 -1_665 n
Sr1 Mg2 O2b 51.55(6) -101_655 1_655 n
Sr1 Mg2 O2b 128.45(6) -101_655 -1_565 n
O1 Mg2 O1 180.0 101_554 -101_555 n
O1 Mg2 O2 85.74(5) 101_554 1_555 n
O1 Mg2 O2 94.26(5) 101_554 -1_665 n
O1 Mg2 O2b 87.39(5) 101_554 1_655 n
O1 Mg2 O2b 92.61(5) 101_554 -1_565 n
O1 Mg2 O2 94.26(5) -101_555 1_555 n
O1 Mg2 O2 85.74(5) -101_555 -1_665 n
O1 Mg2 O2b 92.61(5) -101_555 1_655 n
O1 Mg2 O2b 87.39(5) -101_555 -1_565 n
O2 Mg2 O2 179.9557 1_555 -1_665 n
O2 Mg2 O2b 92.20(4) 1_555 1_655 n
O2 Mg2 O2b 87.80(4) 1_555 -1_565 n
O2 Mg2 O2b 87.80(4) -1_665 1_655 n
O2 Mg2 O2b 92.20(4) -1_665 -1_565 n
O2b Mg2 O2b 179.9657 1_655 -1_565 n
Sr1 O1 Sr1 175.98(9) 1_455 1_555 n
Sr1 O1 Sr1 92.54(8) 1_455 -101_434 n
Sr1 O1 Sr1 88.54(8) 1_455 -101_444 n
Sr1 O1 Mo1 91.45(10) 1_455 1_555 n
Sr1 O1 Mg2 90.36(10) 1_455 101_445 n
Sr1 O1 Sr1 91.33(8) 1_555 -101_434 n
Sr1 O1 Sr1 87.57(8) 1_555 -101_444 n
Sr1 O1 Mo1 89.41(9) 1_555 1_555 n
Sr1 O1 Mg2 88.44(9) 1_555 101_445 n
Sr1 O1 Sr1 178.56(16) -101_434 -101_444 n
Sr1 O1 Mo1 92.98(11) -101_545 1_555 n
Sr1 O1 Mg2 91.99(11) -101_545 101_445 n
Sr1 O1 Mo1 87.95(10) -101_555 1_555 n
Sr1 O1 Mg2 87.05(10) -101_555 101_445 n
Mo1 O1 Mg2 174.63(5) 1_555 101_445 n
Sr1 O2 Sr1 95.08(12) 1_555 -1_655 n
Sr1 O2 Sr1 173.44(14) 1_555 101_454 n
Sr1 O2 Sr1 87.75(9) 1_555 -101_444 n
Sr1 O2 Mo1 92.55(7) 1_555 1_555 n
Sr1 O2 Mg2 90.84(7) 1_555 1_555 n
Sr1 O2 Sr1 91.26(9) -1_655 101_454 n
Sr1 O2 Sr1 177.07(14) -1_655 -101_444 n
Sr1 O2 Mo1 94.83(7) -1_655 1_555 n
Sr1 O2 Mg2 93.99(7) -1_655 1_555 n
Sr1 O2 Sr1 85.89(12) 101_454 -101_444 n
Sr1 O2 Mo1 88.57(7) 101_454 1_555 n
Sr1 O2 Mg2 87.04(6) 101_454 1_555 n
Sr1 O2 Mo1 85.77(7) -101_555 1_555 n
Sr1 O2 Mg2 85.21(6) -101_555 1_555 n
Mo1 O2 Mg2 170.23(6) 1_555 1_555 n
Sr1 O2b Sr1 83.81(11) 1_455 -1_555 n
Sr1 O2b Sr1 174.99(15) 1_455 101_454 n
Sr1 O2b Sr1 87.05(9) 1_455 -101_444 n
Sr1 O2b Mo1 84.33(6) 1_455 1_555 n
Sr1 O2b Mg2 83.01(6) 1_455 1_455 n
Sr1 O2b Sr1 91.45(9) -1_555 101_454 n
Sr1 O2b Sr1 170.73(15) -1_555 -101_444 n
Sr1 O2b Mo1 86.70(6) -1_555 1_555 n
Sr1 O2b Mg2 85.33(6) -1_555 1_455 n
Sr1 O2b Sr1 97.64(12) 101_454 -101_444 n
Sr1 O2b Mo1 97.05(7) 101_454 1_555 n
Sr1 O2b Mg2 95.01(7) 101_454 1_455 n
Sr1 O2b Mo1 93.96(7) -101_555 1_555 n
Sr1 O2b Mg2 92.03(7) -101_555 1_455 n
Mo1 O2b Mg2 165.69(5) 1_555 1_455 n

loop_
_geom_bond_atom_site_label_1
_geom_bond_atom_site_label_2
_geom_bond_distance
_geom_bond_site_symmetry_2
_geom_bond_publ_flag
Sr1 Sr1 3.964(8) -1_655 n
Sr1 Sr1 3.960(8) -1_656 n
Sr1 Sr1 3.961(5) -101_434 n
Sr1 Sr1 3.939(5) -101_444 n
Sr1 Sr1 3.939(5) -101_534 n
Sr1 Sr1 3.915(5) -101_544 n
Sr1 Mo1 3.4242(34) 1_555 n
Sr1 Mo1 3.4118(35) 1_655 n
Sr1 Mo1 3.4231(26) 101_545 n
Sr1 Mo1 3.4113(27) 101_555 n
Sr1 Mg2 3.4257(27) 1_545 n
Sr1 Mg2 3.4114(27) 1_555 n
Sr1 Mg2 3.4234(35) 101_445 n
Sr1 Mg2 3.4099(34) 101_545 n
Sr1 O1 2.8285(32) 1_555 n
Sr1 O1 2.7440(32) 1_655 n
Sr1 O1 2.7072(20) -101_434 n
Sr1 O1 2.8637(20) -101_444 n
Sr1 O2 2.731(4) 1_555 n
Sr1 O2 2.642(4) -1_655 n
Sr1 O2 2.8640(34) 101_545 n
Sr1 O2 2.948(4) -101_444 n
Sr1 O2b 3.002(4) 1_655 n
Sr1 O2b 2.9327(34) -1_555 n
Sr1 O2b 2.589(4) 101_545 n
Sr1 O2b 2.672(4) -101_444 n
Mo1 Sr1 3.4118(35) 1_455 n
Mo1 Sr1 3.4242(34) 1_555 n
Mo1 Sr1 3.4242(34) -1_555 n
Mo1 Sr1 3.4118(35) -1_655 n
Mo1 Sr1 3.4113(27) 101_444 n
Mo1 Sr1 3.4231(26) 101_454 n
Mo1 Sr1 3.4231(26) -101_434 n
Mo1 Sr1 3.4113(27) -101_444 n
Mo1 O1 1.9591(26) 1_555 n
Mo1 O1 1.9591(26) -1_555 n
Mo1 O2 1.9477(10) 1_555 n
Mo1 O2 1.9477(10) -1_555 n
Mo1 O2b 1.9442(8) 1_555 n
Mo1 O2b 1.9442(8) -1_555 n
Mg2 Sr1 3.4114(27) 1_555 n
Mg2 Sr1 3.4257(27) 1_565 n
Mg2 Sr1 3.4257(27) -1_655 n
Mg2 Sr1 3.4114(27) -1_665 n
Mg2 Sr1 3.4099(34) 101_454 n
Mg2 Sr1 3.4234(35) 101_554 n
Mg2 Sr1 3.4234(35) -101_444 n
Mg2 Sr1 3.4099(34) -101_544 n
Mg2 O1 2.0072(26) 101_554 n
Mg2 O1 2.0072(26) -101_444 n
Mg2 O2 2.0045(10) 1_555 n
Mg2 O2 2.0045(10) -1_665 n
Mg2 O2b 2.0256(8) 1_655 n
Mg2 O2b 2.0256(8) -1_565 n
O1 Sr1 2.7440(32) 1_455 n
O1 Sr1 2.8285(32) 1_555 n
O1 Sr1 2.7072(20) -101_434 n
O1 Sr1 2.8637(20) -101_444 n
O1 Mo1 1.9591(26) 1_555 n
O1 Mg2 2.0072(26) 101_445 n
O2 Sr1 2.731(4) 1_555 n
O2 Sr1 2.642(4) -1_655 n
O2 Sr1 2.8640(34) 101_454 n
O2 Sr1 2.948(4) -101_444 n
O2 Mo1 1.9477(10) 1_555 n
O2 Mg2 2.0045(10) 1_555 n
O2b Sr1 3.002(4) 1_455 n
O2b Sr1 2.9327(34) -1_555 n
O2b Sr1 2.589(4) 101_454 n
O2b Sr1 2.672(4) -101_444 n
O2b Mo1 1.9442(8) 1_555 n
O2b Mg2 2.0256(8) 1_455 n
